data_4304647
loop_
_publ_author_name
'Manoja K. Samantaray'
'Keliang Pang'
'Mobin M. Shaikh'
'Prasenjit Ghosh'

_publ_section_title
;
From Large 12-Membered Macrometallacycles to Ionic (NHC)2M+Cl- Type
Complexes of Gold and Silver by Modulation of the N-Substituent of
Amido-Functionalized N-Heterocyclic Carbene (NHC) Ligands
;
_journal_name_full 'Inorganic Chemistry'
_journal_page_first 4153
_journal_page_last 4165
_journal_paper_doi 10.1021/ic702186g
_journal_volume 47
_journal_year 2008
_chemical_formula_sum 'C43.33333 H62 Au2 N6.66667 O2'
_chemical_formula_weight 1102.26
_chemical_name_systematic
;
 ?
;
_space_group_IT_number 2
_symmetry_cell_setting triclinic
_symmetry_space_group_name_Hall '-P 1'
_symmetry_space_group_name_H-M 'P -1'
_atom_sites_solution_hydrogens geom
_atom_sites_solution_primary direct
_atom_sites_solution_secondary difmap
_audit_creation_method SHELXL-97
_cell_angle_alpha 107.295(7)
_cell_angle_beta 95.024(10)
_cell_angle_gamma 104.362(9)
_cell_formula_units_Z 3
_cell_length_a 10.4137(17)
_cell_length_b 14.9079(9)
_cell_length_c 23.467(2)
_cell_measurement_reflns_used 36861
_cell_measurement_temperature 150(2)
_cell_measurement_theta_max 32.2298
_cell_measurement_theta_min 3.0413
_cell_volume 3318.1(7)
_computing_cell_refinement 'CrysAlis RED, Oxford Diffraction Ltd.,'
_computing_data_collection 'CrysAlis CCD, Oxford Diffraction Ltd.,'
_computing_data_reduction 'CrysAlis RED, Oxford Diffraction Ltd.,'
_computing_molecular_graphics Ortep3
_computing_publication_material Shelx97
_computing_structure_refinement 'SHELXL-97 (Sheldrick, 1997)'
_computing_structure_solution 'SHELXS-97 (Sheldrick, 1997)'
_diffrn_ambient_temperature 150(2)
_diffrn_detector_area_resol_mean 15.9948
_diffrn_measured_fraction_theta_full 0.992
_diffrn_measured_fraction_theta_max 0.980
_diffrn_radiation_monochromator graphite
_diffrn_radiation_source 'Enhance (Mo) X-ray Source'
_diffrn_radiation_type MoK\a
_diffrn_radiation_wavelength 0.71073
_diffrn_reflns_av_R_equivalents 0.0246
_diffrn_reflns_av_sigmaI/netI 0.0321
_diffrn_reflns_limit_h_max 14
_diffrn_reflns_limit_h_min -14
_diffrn_reflns_limit_k_max 20
_diffrn_reflns_limit_k_min -20
_diffrn_reflns_limit_l_max 32
_diffrn_reflns_limit_l_min -33
_diffrn_reflns_number 53685
_diffrn_reflns_theta_full 25.00
_diffrn_reflns_theta_max 30.00
_diffrn_reflns_theta_min 3.05
_exptl_absorpt_coefficient_mu 6.666
_exptl_absorpt_correction_T_max 0.0837
_exptl_absorpt_correction_T_min 0.1757
_exptl_absorpt_correction_type multi-scan
_exptl_absorpt_process_details
;
CrysAlis RED, Oxford Diffraction Ltd.,
Version 1.171.29.9 (release 23-03-2006 CrysAlis171 .NET)
(compiled Mar 23 2006,23:39:28)
Empirical absorption correction using spherical harmonics,
 implemented in SCALE3 ABSPACK scaling algorithm.
;
_exptl_crystal_colour colourless
_exptl_crystal_density_diffrn 1.655
_exptl_crystal_density_method 'not measured'
_exptl_crystal_description block
_exptl_crystal_F_000 1628
_exptl_crystal_size_max 0.40
_exptl_crystal_size_mid 0.35
_exptl_crystal_size_min 0.30
_refine_diff_density_max 2.378
_refine_diff_density_min -1.570
_refine_diff_density_rms 0.140
_refine_ls_extinction_method none
_refine_ls_goodness_of_fit_ref 1.096
_refine_ls_hydrogen_treatment RIDING
_refine_ls_matrix_type full
_refine_ls_number_parameters 752
_refine_ls_number_reflns 18958
_refine_ls_number_restraints 0
_refine_ls_restrained_S_all 1.096
_refine_ls_R_factor_all 0.0407
_refine_ls_R_factor_gt 0.0273
_refine_ls_shift/su_max 0.002
_refine_ls_shift/su_mean 0.000
_refine_ls_structure_factor_coef Fsqd
_refine_ls_weighting_details 'calc w=1/[\s^2^(Fo^2^)+(0.0214P)^2^+7.5299P] where P=(Fo^2^+2Fc^2^)/3'
_refine_ls_weighting_scheme calc
_refine_ls_wR_factor_gt 0.0538
_refine_ls_wR_factor_ref 0.0616
_reflns_number_gt 15788
_reflns_number_total 18958
_reflns_threshold_expression >2sigma(I)
_cod_data_source_file ic702186g-file010.cif
_cod_data_source_block pg075
_cod_depositor_comments
;
The following automatic conversions were performed:
'_symmetry_cell_setting' value 'Triclinic' changed to 'triclinic'
according to '/home/saulius/struct/CIF-dictionaries/cif_core.dic'
dictionary named 'cif_core.dic' version 2.4.1 from 2010-06-29.

Automatic conversion script
Id: cif_fix_enum 1527 2010-12-29 10:47:43Z saulius 

2021-12-16
Z value and formula fixed to values more according to usual
chemical conventions.                 miguel
;
_cod_original_formula_sum 'C130 H186 Au6 N20 O6'
_cod_original_formula_weight 3306.79
_cod_original_formula_units_Z 1
_cod_original_cell_volume 3318.1(6)
_cod_database_code 4304647

loop_
_symmetry_equiv_pos_as_xyz
'x, y, z'
'-x, -y, -z'

loop_
_atom_site_label
_atom_site_type_symbol
_atom_site_fract_x
_atom_site_fract_y
_atom_site_fract_z
_atom_site_U_iso_or_equiv
_atom_site_adp_type
_atom_site_occupancy
_atom_site_symmetry_multiplicity
_atom_site_calc_flag
_atom_site_refinement_flags
_atom_site_disorder_assembly
_atom_site_disorder_group
Au1 Au 0.134474(13) 0.623267(9) 0.325836(6) 0.01750(3) Uani 1 1 d . . .
Au2 Au 0.473142(13) 0.788740(9) 0.388866(6) 0.01706(3) Uani 1 1 d . . .
Au3 Au 0.165360(14) 0.100875(10) 0.045267(6) 0.02203(3) Uani 1 1 d . . .
N1 N -0.0198(3) 0.6874(2) 0.23719(14) 0.0209(6) Uani 1 1 d . . .
N2 N 0.0933(3) 0.8089(2) 0.31526(13) 0.0171(5) Uani 1 1 d . . .
N3 N 0.4324(3) 0.8801(2) 0.34532(13) 0.0170(5) Uani 1 1 d . . .
N4 N 0.6638(3) 0.7073(2) 0.44932(14) 0.0215(6) Uani 1 1 d . . .
N5 N 0.4604(3) 0.6562(2) 0.46258(13) 0.0184(6) Uani 1 1 d . . .
N6 N 0.1787(3) 0.5202(2) 0.35869(14) 0.0206(6) Uani 1 1 d . . .
N7 N 0.2726(4) 0.0479(2) 0.15255(16) 0.0335(8) Uani 1 1 d . . .
N8 N 0.0553(4) 0.0123(2) 0.13520(14) 0.0278(7) Uani 1 1 d . . .
N9 N 0.1685(3) 0.1656(2) -0.01984(13) 0.0204(6) Uani 1 1 d . . .
O1 O 0.3121(3) 0.96891(18) 0.31094(12) 0.0245(5) Uani 1 1 d . . .
O2 O 0.2703(3) 0.45869(19) 0.42563(13) 0.0318(6) Uani 1 1 d . . .
O3 O 0.1495(3) 0.1688(2) -0.11725(12) 0.0319(6) Uani 1 1 d . . .
C1 C 0.0696(3) 0.7113(2) 0.28863(15) 0.0164(6) Uani 1 1 d . . .
C2 C 0.0212(4) 0.8466(3) 0.28130(17) 0.0240(7) Uani 1 1 d . . .
H2 H 0.0218 0.9132 0.2906 0.029 Uiso 1 1 calc R . .
C3 C -0.0508(4) 0.7707(3) 0.23224(17) 0.0253(8) Uani 1 1 d . . .
H3 H -0.1110 0.7736 0.2004 0.030 Uiso 1 1 calc R . .
C4 C -0.0772(4) 0.5866(3) 0.19114(17) 0.0278(8) Uani 1 1 d . . .
C5 C 0.0367(5) 0.5434(4) 0.1730(2) 0.0442(11) Uani 1 1 d . . .
H5A H 0.0973 0.5858 0.1557 0.066 Uiso 1 1 calc R . .
H5B H -0.0006 0.4779 0.1427 0.066 Uiso 1 1 calc R . .
H5C H 0.0869 0.5386 0.2088 0.066 Uiso 1 1 calc R . .
C6 C -0.1717(5) 0.5222(3) 0.2188(2) 0.0367(10) Uani 1 1 d . . .
H6A H -0.1217 0.5187 0.2551 0.055 Uiso 1 1 calc R . .
H6B H -0.2089 0.4561 0.1892 0.055 Uiso 1 1 calc R . .
H6C H -0.2452 0.5504 0.2299 0.055 Uiso 1 1 calc R . .
C7 C -0.1556(5) 0.5931(4) 0.1354(2) 0.0432(11) Uani 1 1 d . . .
H7A H -0.2333 0.6161 0.1464 0.065 Uiso 1 1 calc R . .
H7B H -0.1868 0.5282 0.1042 0.065 Uiso 1 1 calc R . .
H7C H -0.0972 0.6393 0.1198 0.065 Uiso 1 1 calc R . .
C8 C 0.2038(3) 0.8696(2) 0.36532(15) 0.0173(6) Uani 1 1 d . . .
H8A H 0.2281 0.8297 0.3892 0.021 Uiso 1 1 calc R . .
H8B H 0.1764 0.9238 0.3925 0.021 Uiso 1 1 calc R . .
C9 C 0.3246(3) 0.9112(2) 0.33833(15) 0.0173(6) Uani 1 1 d . . .
C10 C 0.5462(3) 0.9207(2) 0.32091(15) 0.0180(6) Uani 1 1 d . . .
C11 C 0.6342(4) 1.0140(3) 0.35444(17) 0.0236(7) Uani 1 1 d . . .
C12 C 0.6078(5) 1.0742(3) 0.4144(2) 0.0372(10) Uani 1 1 d . . .
H12 H 0.5375 1.0297 0.4279 0.045 Uiso 1 1 calc R . .
C13 C 0.5526(5) 1.1551(4) 0.4067(3) 0.0580(16) Uani 1 1 d . . .
H13A H 0.6228 1.2037 0.3976 0.087 Uiso 1 1 calc R . .
H13B H 0.5234 1.1869 0.4441 0.087 Uiso 1 1 calc R . .
H13C H 0.4757 1.1274 0.3732 0.087 Uiso 1 1 calc R . .
C14 C 0.7322(6) 1.1163(4) 0.4641(2) 0.0538(14) Uani 1 1 d . . .
H14A H 0.7699 1.0634 0.4670 0.081 Uiso 1 1 calc R . .
H14B H 0.7071 1.1469 0.5029 0.081 Uiso 1 1 calc R . .
H14C H 0.7996 1.1656 0.4542 0.081 Uiso 1 1 calc R . .
C15 C 0.7453(4) 1.0501(3) 0.3305(2) 0.0323(9) Uani 1 1 d . . .
H15 H 0.8057 1.1130 0.3524 0.039 Uiso 1 1 calc R . .
C16 C 0.7697(4) 0.9971(3) 0.2758(2) 0.0336(9) Uani 1 1 d . . .
H16 H 0.8452 1.0241 0.2599 0.040 Uiso 1 1 calc R . .
C17 C 0.6851(4) 0.9050(3) 0.24406(19) 0.0312(9) Uani 1 1 d . . .
H17 H 0.7035 0.8686 0.2066 0.037 Uiso 1 1 calc R . .
C18 C 0.5723(4) 0.8642(3) 0.26614(16) 0.0235(7) Uani 1 1 d . . .
C19 C 0.4770(5) 0.7634(3) 0.23114(18) 0.0350(10) Uani 1 1 d . . .
H19 H 0.4338 0.7361 0.2611 0.042 Uiso 1 1 calc R . .
C20 C 0.5497(6) 0.6916(3) 0.1969(2) 0.0493(13) Uani 1 1 d . . .
H20A H 0.5890 0.7147 0.1656 0.074 Uiso 1 1 calc R . .
H20B H 0.4852 0.6264 0.1780 0.074 Uiso 1 1 calc R . .
H20C H 0.6212 0.6879 0.2254 0.074 Uiso 1 1 calc R . .
C21 C 0.3659(5) 0.7710(4) 0.1880(2) 0.0478(12) Uani 1 1 d . . .
H21A H 0.3168 0.8136 0.2110 0.072 Uiso 1 1 calc R . .
H21B H 0.3037 0.7056 0.1668 0.072 Uiso 1 1 calc R . .
H21C H 0.4053 0.7988 0.1584 0.072 Uiso 1 1 calc R . .
C22 C 0.5365(3) 0.7102(2) 0.43452(15) 0.0179(6) Uani 1 1 d . . .
C23 C 0.5386(4) 0.6202(3) 0.49563(17) 0.0247(8) Uani 1 1 d . . .
H23 H 0.5081 0.5805 0.5196 0.030 Uiso 1 1 calc R . .
C24 C 0.6650(4) 0.6517(3) 0.48758(17) 0.0259(8) Uani 1 1 d . . .
H24 H 0.7415 0.6387 0.5047 0.031 Uiso 1 1 calc R . .
C25 C 0.7842(4) 0.7528(3) 0.4256(2) 0.0306(9) Uani 1 1 d . . .
C26 C 0.8103(5) 0.8637(3) 0.4469(3) 0.0477(13) Uani 1 1 d . . .
H26A H 0.7344 0.8799 0.4288 0.072 Uiso 1 1 calc R . .
H26B H 0.8930 0.8941 0.4345 0.072 Uiso 1 1 calc R . .
H26C H 0.8203 0.8885 0.4912 0.072 Uiso 1 1 calc R . .
C27 C 0.7545(5) 0.7084(4) 0.3568(2) 0.0467(12) Uani 1 1 d . . .
H27A H 0.7349 0.6369 0.3450 0.070 Uiso 1 1 calc R . .
H27B H 0.8330 0.7347 0.3402 0.070 Uiso 1 1 calc R . .
H27C H 0.6766 0.7249 0.3408 0.070 Uiso 1 1 calc R . .
C28 C 0.9082(4) 0.7285(4) 0.4503(2) 0.0426(11) Uani 1 1 d . . .
H28A H 0.9273 0.7569 0.4947 0.064 Uiso 1 1 calc R . .
H28B H 0.9859 0.7561 0.4338 0.064 Uiso 1 1 calc R . .
H28C H 0.8904 0.6572 0.4384 0.064 Uiso 1 1 calc R . .
C29 C 0.3144(4) 0.6318(2) 0.45486(16) 0.0208(7) Uani 1 1 d . . .
H29A H 0.2834 0.6791 0.4393 0.025 Uiso 1 1 calc R . .
H29B H 0.2859 0.6367 0.4945 0.025 Uiso 1 1 calc R . .
C30 C 0.2503(4) 0.5277(3) 0.41051(17) 0.0223(7) Uani 1 1 d . . .
C31 C 0.1114(4) 0.4232(3) 0.31677(18) 0.0275(8) Uani 1 1 d . . .
C32 C -0.0143(5) 0.3732(3) 0.3246(2) 0.0402(11) Uani 1 1 d . . .
C33 C -0.0774(5) 0.4158(4) 0.3789(3) 0.0530(14) Uani 1 1 d . . .
H33 H -0.0289 0.4874 0.3963 0.064 Uiso 1 1 calc R . .
C34 C -0.0560(6) 0.3713(5) 0.4283(3) 0.0666(17) Uani 1 1 d . . .
H34A H -0.1061 0.3015 0.4136 0.100 Uiso 1 1 calc R . .
H34B H -0.0884 0.4051 0.4642 0.100 Uiso 1 1 calc R . .
H34C H 0.0401 0.3788 0.4388 0.100 Uiso 1 1 calc R . .
C35 C -0.2258(7) 0.4066(6) 0.3617(4) 0.085(2) Uani 1 1 d . . .
H35A H -0.2362 0.4393 0.3317 0.128 Uiso 1 1 calc R . .
H35B H -0.2598 0.4376 0.3979 0.128 Uiso 1 1 calc R . .
H35C H -0.2769 0.3371 0.3444 0.128 Uiso 1 1 calc R . .
C36 C -0.0798(6) 0.2819(4) 0.2811(3) 0.0629(18) Uani 1 1 d . . .
H36 H -0.1654 0.2458 0.2853 0.076 Uiso 1 1 calc R . .
C37 C -0.0241(8) 0.2437(4) 0.2332(3) 0.075(2) Uani 1 1 d . . .
H37 H -0.0698 0.1806 0.2049 0.090 Uiso 1 1 calc R . .
C38 C 0.0962(8) 0.2941(4) 0.2247(2) 0.0660(19) Uani 1 1 d . . .
H38 H 0.1312 0.2671 0.1896 0.079 Uiso 1 1 calc R . .
C39 C 0.1696(6) 0.3850(3) 0.2667(2) 0.0412(11) Uani 1 1 d . . .
C40 C 0.3056(7) 0.4413(4) 0.2583(3) 0.0587(15) Uani 1 1 d . . .
H40 H 0.3113 0.5126 0.2744 0.070 Uiso 1 1 calc R . .
C41 C 0.4202(7) 0.4264(6) 0.2959(3) 0.079(2) Uani 1 1 d . . .
H41A H 0.4101 0.4458 0.3386 0.119 Uiso 1 1 calc R . .
H41B H 0.5064 0.4666 0.2916 0.119 Uiso 1 1 calc R . .
H41C H 0.4178 0.3571 0.2817 0.119 Uiso 1 1 calc R . .
C42 C 0.3272(9) 0.4202(5) 0.1928(3) 0.090(3) Uani 1 1 d . . .
H42A H 0.3328 0.3529 0.1766 0.135 Uiso 1 1 calc R . .
H42B H 0.4111 0.4663 0.1912 0.135 Uiso 1 1 calc R . .
H42C H 0.2516 0.4278 0.1686 0.135 Uiso 1 1 calc R . .
C43 C 0.1663(4) 0.0481(3) 0.11423(17) 0.0256(8) Uani 1 1 d . . .
C44 C 0.2238(5) 0.0127(3) 0.19759(19) 0.0411(11) Uani 1 1 d . . .
H44 H 0.2765 0.0059 0.2304 0.049 Uiso 1 1 calc R . .
C45 C 0.0898(5) -0.0098(3) 0.18632(18) 0.0384(10) Uani 1 1 d . . .
H45 H 0.0295 -0.0362 0.2093 0.046 Uiso 1 1 calc R . .
C46 C 0.4184(5) 0.0805(3) 0.1479(2) 0.0415(11) Uani 1 1 d . . .
C47 C 0.4389(6) 0.0223(4) 0.0860(3) 0.0617(16) Uani 1 1 d . . .
H47A H 0.4089 -0.0480 0.0805 0.092 Uiso 1 1 calc R . .
H47B H 0.5346 0.0413 0.0832 0.092 Uiso 1 1 calc R . .
H47C H 0.3866 0.0358 0.0545 0.092 Uiso 1 1 calc R . .
C48 C 0.4587(5) 0.1907(3) 0.1575(3) 0.0501(13) Uani 1 1 d . . .
H48A H 0.4051 0.2032 0.1259 0.075 Uiso 1 1 calc R . .
H48B H 0.5545 0.2132 0.1556 0.075 Uiso 1 1 calc R . .
H48C H 0.4424 0.2262 0.1974 0.075 Uiso 1 1 calc R . .
C49 C 0.5026(6) 0.0623(5) 0.1976(4) 0.084(2) Uani 1 1 d . . .
H49A H 0.4915 0.1021 0.2374 0.127 Uiso 1 1 calc R . .
H49B H 0.5977 0.0805 0.1936 0.127 Uiso 1 1 calc R . .
H49C H 0.4728 -0.0073 0.1937 0.127 Uiso 1 1 calc R . .
C50 C 0.1396(4) 0.1245(3) -0.07998(16) 0.0227(7) Uani 1 1 d . . .
C51 C 0.0839(4) 0.0120(3) -0.10526(18) 0.0282(8) Uani 1 1 d . . .
H51A H 0.1383 -0.0155 -0.1346 0.034 Uiso 1 1 calc R . .
H51B H 0.0874 -0.0158 -0.0720 0.034 Uiso 1 1 calc R . .
C52 C 0.1961(4) 0.2711(3) 0.00220(15) 0.0203(7) Uani 1 1 d . . .
C53 C 0.0863(4) 0.3097(3) 0.00535(17) 0.0259(8) Uani 1 1 d . . .
C54 C -0.0576(4) 0.2431(3) -0.0113(2) 0.0341(9) Uani 1 1 d . . .
H54 H -0.0516 0.1749 -0.0300 0.041 Uiso 1 1 calc R . .
C55 C -0.1183(6) 0.2435(5) 0.0447(3) 0.073(2) Uani 1 1 d . . .
H55A H -0.1334 0.3075 0.0631 0.110 Uiso 1 1 calc R . .
H55B H -0.0568 0.2316 0.0738 0.110 Uiso 1 1 calc R . .
H55C H -0.2043 0.1919 0.0337 0.110 Uiso 1 1 calc R . .
C56 C -0.1438(6) 0.2619(7) -0.0580(4) 0.114(4) Uani 1 1 d . . .
H56A H -0.1513 0.3288 -0.0422 0.171 Uiso 1 1 calc R . .
H56B H -0.2335 0.2148 -0.0678 0.171 Uiso 1 1 calc R . .
H56C H -0.1032 0.2546 -0.0946 0.171 Uiso 1 1 calc R . .
C57 C 0.1129(5) 0.4110(3) 0.0252(2) 0.0364(10) Uani 1 1 d . . .
H57 H 0.0399 0.4387 0.0274 0.044 Uiso 1 1 calc R . .
C58 C 0.2430(5) 0.4723(3) 0.0420(2) 0.0419(11) Uani 1 1 d . . .
H58 H 0.2590 0.5415 0.0549 0.050 Uiso 1 1 calc R . .
C59 C 0.3496(5) 0.4326(3) 0.0400(2) 0.0369(10) Uani 1 1 d . . .
H59 H 0.4389 0.4751 0.0521 0.044 Uiso 1 1 calc R . .
C60 C 0.3288(4) 0.3316(3) 0.02071(17) 0.0250(7) Uani 1 1 d . . .
C61 C 0.4446(4) 0.2872(3) 0.01890(19) 0.0327(9) Uani 1 1 d . . .
H61 H 0.4137 0.2242 0.0275 0.039 Uiso 1 1 calc R . .
C62 C 0.5688(5) 0.3525(4) 0.0665(3) 0.0529(14) Uani 1 1 d . . .
H62A H 0.6103 0.4101 0.0554 0.079 Uiso 1 1 calc R . .
H62B H 0.6337 0.3154 0.0685 0.079 Uiso 1 1 calc R . .
H62C H 0.5419 0.3739 0.1062 0.079 Uiso 1 1 calc R . .
C63 C 0.4829(5) 0.2630(4) -0.0445(2) 0.0496(13) Uani 1 1 d . . .
H63A H 0.4031 0.2208 -0.0747 0.074 Uiso 1 1 calc R . .
H63B H 0.5523 0.2288 -0.0459 0.074 Uiso 1 1 calc R . .
H63C H 0.5175 0.3238 -0.0534 0.074 Uiso 1 1 calc R . .
C111 C 0.2286(8) 0.2139(5) 0.3465(3) 0.0728(19) Uani 1 1 d . . .
H11A H 0.3243 0.2182 0.3547 0.109 Uiso 1 1 calc R . .
H11B H 0.2164 0.2789 0.3644 0.109 Uiso 1 1 calc R . .
H11C H 0.1972 0.1906 0.3026 0.109 Uiso 1 1 calc R . .
C222 C 0.1509(7) 0.1452(5) 0.3731(3) 0.0584(16) Uani 1 1 d . . .
N111 N 0.0939(6) 0.0912(5) 0.3926(3) 0.0839(19) Uani 1 1 d . . .

loop_
_atom_site_aniso_label
_atom_site_aniso_U_11
_atom_site_aniso_U_22
_atom_site_aniso_U_33
_atom_site_aniso_U_23
_atom_site_aniso_U_13
_atom_site_aniso_U_12
Au1 0.02153(6) 0.01481(6) 0.01771(6) 0.00678(5) 0.00381(5) 0.00613(5)
Au2 0.01798(6) 0.01922(6) 0.01742(6) 0.01106(5) 0.00284(5) 0.00541(5)
Au3 0.02933(7) 0.02272(7) 0.01721(6) 0.00935(5) 0.00185(5) 0.01049(5)
N1 0.0216(14) 0.0193(14) 0.0195(15) 0.0072(12) -0.0006(12) 0.0023(11)
N2 0.0163(13) 0.0182(13) 0.0176(14) 0.0067(11) 0.0015(11) 0.0058(11)
N3 0.0183(13) 0.0165(13) 0.0166(14) 0.0077(11) 0.0013(11) 0.0035(11)
N4 0.0225(15) 0.0236(14) 0.0227(15) 0.0124(12) 0.0032(12) 0.0085(12)
N5 0.0243(15) 0.0176(13) 0.0163(14) 0.0087(11) 0.0049(11) 0.0073(11)
N6 0.0279(16) 0.0134(13) 0.0208(15) 0.0072(11) 0.0028(12) 0.0052(11)
N7 0.046(2) 0.0279(17) 0.0272(18) 0.0147(14) -0.0061(16) 0.0095(15)
N8 0.046(2) 0.0201(15) 0.0170(15) 0.0081(12) 0.0005(14) 0.0078(14)
N9 0.0213(14) 0.0232(14) 0.0172(14) 0.0064(12) 0.0024(11) 0.0080(12)
O1 0.0243(13) 0.0274(13) 0.0285(14) 0.0191(11) 0.0021(11) 0.0080(10)
O2 0.0421(17) 0.0216(13) 0.0315(15) 0.0148(12) -0.0040(13) 0.0053(12)
O3 0.0489(18) 0.0287(14) 0.0182(13) 0.0104(11) 0.0046(12) 0.0084(13)
C1 0.0164(15) 0.0192(15) 0.0131(15) 0.0042(12) 0.0032(12) 0.0055(12)
C2 0.0207(17) 0.0240(17) 0.0286(19) 0.0131(15) -0.0002(15) 0.0052(14)
C3 0.0239(18) 0.0293(18) 0.0244(19) 0.0145(16) -0.0034(15) 0.0064(15)
C4 0.029(2) 0.0239(18) 0.0201(18) 0.0031(15) -0.0026(15) -0.0024(15)
C5 0.051(3) 0.042(3) 0.028(2) -0.007(2) 0.007(2) 0.015(2)
C6 0.041(2) 0.028(2) 0.029(2) 0.0057(17) 0.0007(18) -0.0053(18)
C7 0.048(3) 0.043(3) 0.023(2) 0.0069(19) -0.0111(19) -0.003(2)
C8 0.0180(15) 0.0175(15) 0.0164(15) 0.0063(13) 0.0023(12) 0.0045(12)
C9 0.0191(15) 0.0166(15) 0.0150(15) 0.0060(12) 0.0005(12) 0.0028(12)
C10 0.0175(15) 0.0236(16) 0.0171(16) 0.0134(13) 0.0010(13) 0.0056(13)
C11 0.0244(18) 0.0215(17) 0.0235(18) 0.0085(14) 0.0027(14) 0.0033(14)
C12 0.045(3) 0.0212(18) 0.031(2) 0.0010(17) 0.0115(19) -0.0069(17)
C13 0.045(3) 0.045(3) 0.059(4) -0.018(3) -0.007(3) 0.018(2)
C14 0.090(4) 0.033(2) 0.031(2) 0.006(2) -0.008(3) 0.016(3)
C15 0.0231(19) 0.030(2) 0.043(2) 0.0183(18) 0.0036(17) -0.0020(15)
C16 0.0235(19) 0.043(2) 0.044(3) 0.027(2) 0.0134(18) 0.0090(17)
C17 0.037(2) 0.042(2) 0.026(2) 0.0157(18) 0.0172(17) 0.0218(19)
C18 0.0280(18) 0.0263(18) 0.0179(17) 0.0095(14) 0.0014(14) 0.0092(15)
C19 0.051(3) 0.027(2) 0.0188(19) 0.0040(16) 0.0058(18) 0.0024(18)
C20 0.080(4) 0.036(2) 0.031(2) 0.004(2) 0.004(2) 0.025(3)
C21 0.042(3) 0.053(3) 0.028(2) -0.003(2) -0.004(2) 0.003(2)
C22 0.0237(17) 0.0166(15) 0.0159(15) 0.0086(13) 0.0060(13) 0.0054(13)
C23 0.037(2) 0.0216(17) 0.0215(18) 0.0134(14) 0.0028(15) 0.0115(15)
C24 0.031(2) 0.0263(18) 0.0225(18) 0.0109(15) -0.0040(15) 0.0117(15)
C25 0.0195(18) 0.041(2) 0.037(2) 0.0193(19) 0.0075(16) 0.0097(16)
C26 0.028(2) 0.042(3) 0.077(4) 0.031(3) 0.000(2) 0.0054(19)
C27 0.034(2) 0.081(4) 0.032(2) 0.026(3) 0.017(2) 0.018(2)
C28 0.022(2) 0.060(3) 0.054(3) 0.027(2) 0.004(2) 0.017(2)
C29 0.0249(17) 0.0209(16) 0.0193(17) 0.0094(14) 0.0085(14) 0.0064(13)
C30 0.0247(18) 0.0184(16) 0.0246(18) 0.0096(14) 0.0054(14) 0.0040(13)
C31 0.041(2) 0.0166(16) 0.0236(19) 0.0070(14) -0.0019(16) 0.0084(15)
C32 0.047(3) 0.0194(18) 0.047(3) 0.0117(19) -0.005(2) -0.0008(18)
C33 0.041(3) 0.032(2) 0.085(4) 0.024(3) 0.024(3) -0.002(2)
C34 0.047(3) 0.084(4) 0.061(4) 0.028(3) 0.012(3) -0.001(3)
C35 0.063(4) 0.098(5) 0.133(7) 0.079(5) 0.041(4) 0.032(4)
C36 0.068(4) 0.024(2) 0.074(4) 0.014(3) -0.022(3) -0.010(2)
C37 0.122(6) 0.020(2) 0.053(4) -0.007(2) -0.028(4) 0.008(3)
C38 0.128(6) 0.035(3) 0.034(3) -0.001(2) 0.005(3) 0.039(3)
C39 0.072(3) 0.029(2) 0.029(2) 0.0083(18) 0.006(2) 0.028(2)
C40 0.086(4) 0.061(3) 0.056(3) 0.027(3) 0.040(3) 0.049(3)
C41 0.073(4) 0.100(5) 0.078(5) 0.031(4) 0.042(4) 0.037(4)
C42 0.162(8) 0.098(5) 0.071(4) 0.051(4) 0.075(5) 0.099(6)
C43 0.038(2) 0.0206(17) 0.0182(17) 0.0057(14) -0.0019(15) 0.0125(15)
C44 0.064(3) 0.032(2) 0.024(2) 0.0160(18) -0.011(2) 0.005(2)
C45 0.061(3) 0.032(2) 0.0189(19) 0.0120(17) -0.0025(19) 0.006(2)
C46 0.041(2) 0.032(2) 0.048(3) 0.016(2) -0.015(2) 0.0080(19)
C47 0.047(3) 0.054(3) 0.078(4) 0.005(3) 0.010(3) 0.025(3)
C48 0.050(3) 0.039(3) 0.057(3) 0.021(2) -0.008(2) 0.003(2)
C49 0.053(4) 0.096(5) 0.115(6) 0.078(5) -0.028(4) 0.003(3)
C50 0.0294(19) 0.0243(17) 0.0180(17) 0.0080(14) 0.0066(14) 0.0120(15)
C51 0.040(2) 0.0250(18) 0.0212(18) 0.0088(15) 0.0057(16) 0.0110(16)
C52 0.0242(17) 0.0235(17) 0.0152(16) 0.0082(13) 0.0042(13) 0.0081(14)
C53 0.0268(19) 0.0311(19) 0.0226(18) 0.0106(16) 0.0043(15) 0.0113(15)
C54 0.0209(19) 0.045(2) 0.039(2) 0.012(2) 0.0035(17) 0.0173(17)
C55 0.054(4) 0.092(5) 0.055(4) 0.023(3) 0.017(3) -0.014(3)
C56 0.034(3) 0.196(9) 0.137(8) 0.128(7) -0.014(4) 0.000(4)
C57 0.049(3) 0.040(2) 0.032(2) 0.0126(19) 0.013(2) 0.029(2)
C58 0.072(3) 0.0222(19) 0.033(2) 0.0079(18) 0.017(2) 0.015(2)
C59 0.043(2) 0.031(2) 0.030(2) 0.0084(18) 0.0072(19) 0.0000(18)
C60 0.0250(18) 0.0306(19) 0.0181(17) 0.0090(15) 0.0047(14) 0.0044(15)
C61 0.0236(19) 0.043(2) 0.033(2) 0.0145(19) 0.0065(17) 0.0089(17)
C62 0.027(2) 0.067(3) 0.052(3) 0.014(3) -0.003(2) 0.003(2)
C63 0.036(3) 0.075(4) 0.044(3) 0.020(3) 0.019(2) 0.024(2)
C111 0.101(5) 0.065(4) 0.052(4) 0.013(3) -0.003(4) 0.038(4)
C222 0.067(4) 0.047(3) 0.049(3) -0.006(3) -0.010(3) 0.028(3)
N111 0.079(4) 0.064(4) 0.096(5) 0.014(3) 0.001(4) 0.016(3)

loop_
_atom_type_symbol
_atom_type_description
_atom_type_scat_dispersion_real
_atom_type_scat_dispersion_imag
_atom_type_scat_source
C C 0.0033 0.0016 'International Tables Vol C Tables 4.2.6.8 and 6.1.1.4'
H H 0.0000 0.0000 'International Tables Vol C Tables 4.2.6.8 and 6.1.1.4'
Au Au -2.0133 8.8022 'International Tables Vol C Tables 4.2.6.8 and 6.1.1.4'
N N 0.0061 0.0033 'International Tables Vol C Tables 4.2.6.8 and 6.1.1.4'
O O 0.0106 0.0060 'International Tables Vol C Tables 4.2.6.8 and 6.1.1.4'

loop_
_geom_angle_atom_site_label_1
_geom_angle_atom_site_label_2
_geom_angle_atom_site_label_3
_geom_angle
_geom_angle_site_symmetry_1
_geom_angle_site_symmetry_3
_geom_angle_publ_flag
C1 Au1 N6 172.86(13) . . ?
C22 Au2 N3 172.84(13) . . ?
C43 Au3 N9 175.36(13) . . ?
C1 N1 C3 110.1(3) . . ?
C1 N1 C4 125.8(3) . . ?
C3 N1 C4 124.1(3) . . ?
C1 N2 C2 111.2(3) . . ?
C1 N2 C8 123.9(3) . . ?
C2 N2 C8 123.5(3) . . ?
C9 N3 C10 116.5(3) . . ?
C9 N3 Au2 131.9(2) . . ?
C10 N3 Au2 111.5(2) . . ?
C22 N4 C24 109.5(3) . . ?
C22 N4 C25 125.3(3) . . ?
C24 N4 C25 125.1(3) . . ?
C22 N5 C23 110.7(3) . . ?
C22 N5 C29 124.5(3) . . ?
C23 N5 C29 124.6(3) . . ?
C30 N6 C31 117.9(3) . . ?
C30 N6 Au1 132.0(2) . . ?
C31 N6 Au1 110.0(2) . . ?
C43 N7 C44 108.8(4) . . ?
C43 N7 C46 126.3(4) . . ?
C44 N7 C46 124.9(4) . . ?
C43 N8 C45 110.5(4) . . ?
C43 N8 C51 126.1(3) . 2 ?
C45 N8 C51 123.0(4) . 2 ?
C50 N9 C52 115.1(3) . . ?
C50 N9 Au3 129.4(2) . . ?
C52 N9 Au3 115.3(2) . . ?
N2 C1 N1 105.1(3) . . ?
N2 C1 Au1 125.2(2) . . ?
N1 C1 Au1 129.0(2) . . ?
C3 C2 N2 106.8(3) . . ?
C3 C2 H2 126.6 . . ?
N2 C2 H2 126.6 . . ?
C2 C3 N1 106.8(3) . . ?
C2 C3 H3 126.6 . . ?
N1 C3 H3 126.6 . . ?
N1 C4 C5 109.4(3) . . ?
N1 C4 C7 109.6(3) . . ?
C5 C4 C7 109.4(4) . . ?
N1 C4 C6 108.9(3) . . ?
C5 C4 C6 110.3(4) . . ?
C7 C4 C6 109.3(3) . . ?
C4 C5 H5A 109.5 . . ?
C4 C5 H5B 109.5 . . ?
H5A C5 H5B 109.5 . . ?
C4 C5 H5C 109.5 . . ?
H5A C5 H5C 109.5 . . ?
H5B C5 H5C 109.5 . . ?
C4 C6 H6A 109.5 . . ?
C4 C6 H6B 109.5 . . ?
H6A C6 H6B 109.5 . . ?
C4 C6 H6C 109.5 . . ?
H6A C6 H6C 109.5 . . ?
H6B C6 H6C 109.5 . . ?
C4 C7 H7A 109.5 . . ?
C4 C7 H7B 109.5 . . ?
H7A C7 H7B 109.5 . . ?
C4 C7 H7C 109.5 . . ?
H7A C7 H7C 109.5 . . ?
H7B C7 H7C 109.5 . . ?
N2 C8 C9 108.0(3) . . ?
N2 C8 H8A 110.1 . . ?
C9 C8 H8A 110.1 . . ?
N2 C8 H8B 110.1 . . ?
C9 C8 H8B 110.1 . . ?
H8A C8 H8B 108.4 . . ?
O1 C9 N3 126.0(3) . . ?
O1 C9 C8 117.3(3) . . ?
N3 C9 C8 116.8(3) . . ?
C18 C10 C11 121.2(3) . . ?
C18 C10 N3 119.4(3) . . ?
C11 C10 N3 119.3(3) . . ?
C15 C11 C10 118.0(4) . . ?
C15 C11 C12 120.8(3) . . ?
C10 C11 C12 121.2(3) . . ?
C13 C12 C11 110.6(4) . . ?
C13 C12 C14 110.4(4) . . ?
C11 C12 C14 112.8(4) . . ?
C13 C12 H12 107.6 . . ?
C11 C12 H12 107.6 . . ?
C14 C12 H12 107.6 . . ?
C12 C13 H13A 109.5 . . ?
C12 C13 H13B 109.5 . . ?
H13A C13 H13B 109.5 . . ?
C12 C13 H13C 109.5 . . ?
H13A C13 H13C 109.5 . . ?
H13B C13 H13C 109.5 . . ?
C12 C14 H14A 109.5 . . ?
C12 C14 H14B 109.5 . . ?
H14A C14 H14B 109.5 . . ?
C12 C14 H14C 109.5 . . ?
H14A C14 H14C 109.5 . . ?
H14B C14 H14C 109.5 . . ?
C16 C15 C11 121.5(4) . . ?
C16 C15 H15 119.2 . . ?
C11 C15 H15 119.2 . . ?
C15 C16 C17 120.1(4) . . ?
C15 C16 H16 119.9 . . ?
C17 C16 H16 119.9 . . ?
C16 C17 C18 121.0(4) . . ?
C16 C17 H17 119.5 . . ?
C18 C17 H17 119.5 . . ?
C17 C18 C10 118.1(3) . . ?
C17 C18 C19 121.5(4) . . ?
C10 C18 C19 120.3(3) . . ?
C18 C19 C21 110.6(4) . . ?
C18 C19 C20 112.7(4) . . ?
C21 C19 C20 110.7(4) . . ?
C18 C19 H19 107.5 . . ?
C21 C19 H19 107.5 . . ?
C20 C19 H19 107.5 . . ?
C19 C20 H20A 109.5 . . ?
C19 C20 H20B 109.5 . . ?
H20A C20 H20B 109.5 . . ?
C19 C20 H20C 109.5 . . ?
H20A C20 H20C 109.5 . . ?
H20B C20 H20C 109.5 . . ?
C19 C21 H21A 109.5 . . ?
C19 C21 H21B 109.5 . . ?
H21A C21 H21B 109.5 . . ?
C19 C21 H21C 109.5 . . ?
H21A C21 H21C 109.5 . . ?
H21B C21 H21C 109.5 . . ?
N5 C22 N4 105.6(3) . . ?
N5 C22 Au2 125.5(3) . . ?
N4 C22 Au2 128.6(2) . . ?
C24 C23 N5 107.0(3) . . ?
C24 C23 H23 126.5 . . ?
N5 C23 H23 126.5 . . ?
C23 C24 N4 107.2(3) . . ?
C23 C24 H24 126.4 . . ?
N4 C24 H24 126.4 . . ?
N4 C25 C26 109.2(3) . . ?
N4 C25 C27 107.7(3) . . ?
C26 C25 C27 112.1(4) . . ?
N4 C25 C28 109.4(3) . . ?
C26 C25 C28 109.1(4) . . ?
C27 C25 C28 109.3(4) . . ?
C25 C26 H26A 109.5 . . ?
C25 C26 H26B 109.5 . . ?
H26A C26 H26B 109.5 . . ?
C25 C26 H26C 109.5 . . ?
H26A C26 H26C 109.5 . . ?
H26B C26 H26C 109.5 . . ?
C25 C27 H27A 109.5 . . ?
C25 C27 H27B 109.5 . . ?
H27A C27 H27B 109.5 . . ?
C25 C27 H27C 109.5 . . ?
H27A C27 H27C 109.5 . . ?
H27B C27 H27C 109.5 . . ?
C25 C28 H28A 109.5 . . ?
C25 C28 H28B 109.5 . . ?
H28A C28 H28B 109.5 . . ?
C25 C28 H28C 109.5 . . ?
H28A C28 H28C 109.5 . . ?
H28B C28 H28C 109.5 . . ?
N5 C29 C30 110.5(3) . . ?
N5 C29 H29A 109.6 . . ?
C30 C29 H29A 109.6 . . ?
N5 C29 H29B 109.6 . . ?
C30 C29 H29B 109.6 . . ?
H29A C29 H29B 108.1 . . ?
O2 C30 N6 126.1(3) . . ?
O2 C30 C29 117.7(3) . . ?
N6 C30 C29 116.1(3) . . ?
C32 C31 C39 121.8(4) . . ?
C32 C31 N6 119.0(4) . . ?
C39 C31 N6 119.0(4) . . ?
C36 C32 C31 117.3(5) . . ?
C36 C32 C33 121.2(5) . . ?
C31 C32 C33 121.5(4) . . ?
C34 C33 C35 111.1(5) . . ?
C34 C33 C32 111.2(5) . . ?
C35 C33 C32 113.1(5) . . ?
C34 C33 H33 107.0 . . ?
C35 C33 H33 107.0 . . ?
C32 C33 H33 107.0 . . ?
C33 C34 H34A 109.5 . . ?
C33 C34 H34B 109.5 . . ?
H34A C34 H34B 109.5 . . ?
C33 C34 H34C 109.5 . . ?
H34A C34 H34C 109.5 . . ?
H34B C34 H34C 109.5 . . ?
C33 C35 H35A 109.5 . . ?
C33 C35 H35B 109.5 . . ?
H35A C35 H35B 109.5 . . ?
C33 C35 H35C 109.5 . . ?
H35A C35 H35C 109.5 . . ?
H35B C35 H35C 109.5 . . ?
C37 C36 C32 121.4(6) . . ?
C37 C36 H36 119.3 . . ?
C32 C36 H36 119.3 . . ?
C36 C37 C38 120.9(5) . . ?
C36 C37 H37 119.5 . . ?
C38 C37 H37 119.5 . . ?
C37 C38 C39 121.3(6) . . ?
C37 C38 H38 119.4 . . ?
C39 C38 H38 119.4 . . ?
C38 C39 C31 117.1(5) . . ?
C38 C39 C40 121.8(5) . . ?
C31 C39 C40 121.1(4) . . ?
C39 C40 C42 115.1(6) . . ?
C39 C40 C41 111.2(5) . . ?
C42 C40 C41 109.8(5) . . ?
C39 C40 H40 106.7 . . ?
C42 C40 H40 106.7 . . ?
C41 C40 H40 106.7 . . ?
C40 C41 H41A 109.5 . . ?
C40 C41 H41B 109.5 . . ?
H41A C41 H41B 109.5 . . ?
C40 C41 H41C 109.5 . . ?
H41A C41 H41C 109.5 . . ?
H41B C41 H41C 109.5 . . ?
C40 C42 H42A 109.5 . . ?
C40 C42 H42B 109.5 . . ?
H42A C42 H42B 109.5 . . ?
C40 C42 H42C 109.5 . . ?
H42A C42 H42C 109.5 . . ?
H42B C42 H42C 109.5 . . ?
N8 C43 N7 105.9(3) . . ?
N8 C43 Au3 124.3(3) . . ?
N7 C43 Au3 129.6(3) . . ?
C45 C44 N7 107.6(4) . . ?
C45 C44 H44 126.2 . . ?
N7 C44 H44 126.2 . . ?
C44 C45 N8 107.2(4) . . ?
C44 C45 H45 126.4 . . ?
N8 C45 H45 126.4 . . ?
N7 C46 C47 109.0(4) . . ?
N7 C46 C48 108.7(4) . . ?
C47 C46 C48 111.3(5) . . ?
N7 C46 C49 109.0(4) . . ?
C47 C46 C49 110.0(5) . . ?
C48 C46 C49 108.8(4) . . ?
C46 C47 H47A 109.5 . . ?
C46 C47 H47B 109.5 . . ?
H47A C47 H47B 109.5 . . ?
C46 C47 H47C 109.5 . . ?
H47A C47 H47C 109.5 . . ?
H47B C47 H47C 109.5 . . ?
C46 C48 H48A 109.5 . . ?
C46 C48 H48B 109.5 . . ?
H48A C48 H48B 109.5 . . ?
C46 C48 H48C 109.5 . . ?
H48A C48 H48C 109.5 . . ?
H48B C48 H48C 109.5 . . ?
C46 C49 H49A 109.5 . . ?
C46 C49 H49B 109.5 . . ?
H49A C49 H49B 109.5 . . ?
C46 C49 H49C 109.5 . . ?
H49A C49 H49C 109.5 . . ?
H49B C49 H49C 109.5 . . ?
O3 C50 N9 125.9(3) . . ?
O3 C50 C51 117.1(3) . . ?
N9 C50 C51 116.9(3) . . ?
N8 C51 C50 107.8(3) 2 . ?
N8 C51 H51A 110.1 2 . ?
C50 C51 H51A 110.1 . . ?
N8 C51 H51B 110.1 2 . ?
C50 C51 H51B 110.1 . . ?
H51A C51 H51B 108.5 . . ?
C53 C52 C60 121.7(3) . . ?
C53 C52 N9 117.9(3) . . ?
C60 C52 N9 120.3(3) . . ?
C57 C53 C52 117.8(4) . . ?
C57 C53 C54 120.9(4) . . ?
C52 C53 C54 121.2(3) . . ?
C56 C54 C55 113.3(5) . . ?
C56 C54 C53 113.7(4) . . ?
C55 C54 C53 110.8(4) . . ?
C56 C54 H54 106.1 . . ?
C55 C54 H54 106.1 . . ?
C53 C54 H54 106.1 . . ?
C54 C55 H55A 109.5 . . ?
C54 C55 H55B 109.5 . . ?
H55A C55 H55B 109.5 . . ?
C54 C55 H55C 109.5 . . ?
H55A C55 H55C 109.5 . . ?
H55B C55 H55C 109.5 . . ?
C54 C56 H56A 109.5 . . ?
C54 C56 H56B 109.5 . . ?
H56A C56 H56B 109.5 . . ?
C54 C56 H56C 109.5 . . ?
H56A C56 H56C 109.5 . . ?
H56B C56 H56C 109.5 . . ?
C58 C57 C53 121.6(4) . . ?
C58 C57 H57 119.2 . . ?
C53 C57 H57 119.2 . . ?
C59 C58 C57 119.6(4) . . ?
C59 C58 H58 120.2 . . ?
C57 C58 H58 120.2 . . ?
C58 C59 C60 121.3(4) . . ?
C58 C59 H59 119.3 . . ?
C60 C59 H59 119.3 . . ?
C59 C60 C52 117.9(4) . . ?
C59 C60 C61 121.8(4) . . ?
C52 C60 C61 120.3(3) . . ?
C60 C61 C62 113.1(4) . . ?
C60 C61 C63 110.7(4) . . ?
C62 C61 C63 109.9(4) . . ?
C60 C61 H61 107.7 . . ?
C62 C61 H61 107.7 . . ?
C63 C61 H61 107.7 . . ?
C61 C62 H62A 109.5 . . ?
C61 C62 H62B 109.5 . . ?
H62A C62 H62B 109.5 . . ?
C61 C62 H62C 109.5 . . ?
H62A C62 H62C 109.5 . . ?
H62B C62 H62C 109.5 . . ?
C61 C63 H63A 109.5 . . ?
C61 C63 H63B 109.5 . . ?
H63A C63 H63B 109.5 . . ?
C61 C63 H63C 109.5 . . ?
H63A C63 H63C 109.5 . . ?
H63B C63 H63C 109.5 . . ?
C222 C111 H11A 109.5 . . ?
C222 C111 H11B 109.5 . . ?
H11A C111 H11B 109.5 . . ?
C222 C111 H11C 109.5 . . ?
H11A C111 H11C 109.5 . . ?
H11B C111 H11C 109.5 . . ?
N111 C222 C111 178.0(7) . . ?

loop_
_geom_bond_atom_site_label_1
_geom_bond_atom_site_label_2
_geom_bond_distance
_geom_bond_site_symmetry_2
_geom_bond_publ_flag
Au1 C1 1.989(3) . ?
Au1 N6 2.039(3) . ?
Au2 C22 1.990(3) . ?
Au2 N3 2.030(3) . ?
Au3 C43 1.999(4) . ?
Au3 N9 2.034(3) . ?
N1 C1 1.354(4) . ?
N1 C3 1.391(4) . ?
N1 C4 1.503(5) . ?
N2 C1 1.350(4) . ?
N2 C2 1.373(4) . ?
N2 C8 1.462(4) . ?
N3 C9 1.331(4) . ?
N3 C10 1.438(4) . ?
N4 C22 1.355(4) . ?
N4 C24 1.392(4) . ?
N4 C25 1.506(5) . ?
N5 C22 1.342(4) . ?
N5 C23 1.380(4) . ?
N5 C29 1.454(4) . ?
N6 C30 1.329(5) . ?
N6 C31 1.443(5) . ?
N7 C43 1.365(5) . ?
N7 C44 1.394(6) . ?
N7 C46 1.499(6) . ?
N8 C43 1.346(5) . ?
N8 C45 1.377(5) . ?
N8 C51 1.461(5) 2 ?
N9 C50 1.333(5) . ?
N9 C52 1.445(4) . ?
O1 C9 1.241(4) . ?
O2 C30 1.240(4) . ?
O3 C50 1.240(4) . ?
C2 C3 1.349(5) . ?
C2 H2 0.9500 . ?
C3 H3 0.9500 . ?
C4 C5 1.519(6) . ?
C4 C7 1.521(6) . ?
C4 C6 1.525(6) . ?
C5 H5A 0.9800 . ?
C5 H5B 0.9800 . ?
C5 H5C 0.9800 . ?
C6 H6A 0.9800 . ?
C6 H6B 0.9800 . ?
C6 H6C 0.9800 . ?
C7 H7A 0.9800 . ?
C7 H7B 0.9800 . ?
C7 H7C 0.9800 . ?
C8 C9 1.534(5) . ?
C8 H8A 0.9900 . ?
C8 H8B 0.9900 . ?
C10 C18 1.402(5) . ?
C10 C11 1.409(5) . ?
C11 C15 1.389(5) . ?
C11 C12 1.517(6) . ?
C12 C13 1.510(7) . ?
C12 C14 1.525(7) . ?
C12 H12 1.0000 . ?
C13 H13A 0.9800 . ?
C13 H13B 0.9800 . ?
C13 H13C 0.9800 . ?
C14 H14A 0.9800 . ?
C14 H14B 0.9800 . ?
C14 H14C 0.9800 . ?
C15 C16 1.374(6) . ?
C15 H15 0.9500 . ?
C16 C17 1.376(6) . ?
C16 H16 0.9500 . ?
C17 C18 1.400(5) . ?
C17 H17 0.9500 . ?
C18 C19 1.516(5) . ?
C19 C21 1.518(7) . ?
C19 C20 1.537(6) . ?
C19 H19 1.0000 . ?
C20 H20A 0.9800 . ?
C20 H20B 0.9800 . ?
C20 H20C 0.9800 . ?
C21 H21A 0.9800 . ?
C21 H21B 0.9800 . ?
C21 H21C 0.9800 . ?
C23 C24 1.333(6) . ?
C23 H23 0.9500 . ?
C24 H24 0.9500 . ?
C25 C26 1.523(6) . ?
C25 C27 1.522(6) . ?
C25 C28 1.536(5) . ?
C26 H26A 0.9800 . ?
C26 H26B 0.9800 . ?
C26 H26C 0.9800 . ?
C27 H27A 0.9800 . ?
C27 H27B 0.9800 . ?
C27 H27C 0.9800 . ?
C28 H28A 0.9800 . ?
C28 H28B 0.9800 . ?
C28 H28C 0.9800 . ?
C29 C30 1.530(5) . ?
C29 H29A 0.9900 . ?
C29 H29B 0.9900 . ?
C31 C32 1.394(6) . ?
C31 C39 1.404(6) . ?
C32 C36 1.398(6) . ?
C32 C33 1.526(8) . ?
C33 C34 1.522(8) . ?
C33 C35 1.525(8) . ?
C33 H33 1.0000 . ?
C34 H34A 0.9800 . ?
C34 H34B 0.9800 . ?
C34 H34C 0.9800 . ?
C35 H35A 0.9800 . ?
C35 H35B 0.9800 . ?
C35 H35C 0.9800 . ?
C36 C37 1.350(10) . ?
C36 H36 0.9500 . ?
C37 C38 1.356(10) . ?
C37 H37 0.9500 . ?
C38 C39 1.396(7) . ?
C38 H38 0.9500 . ?
C39 C40 1.519(8) . ?
C40 C42 1.521(8) . ?
C40 C41 1.522(9) . ?
C40 H40 1.0000 . ?
C41 H41A 0.9800 . ?
C41 H41B 0.9800 . ?
C41 H41C 0.9800 . ?
C42 H42A 0.9800 . ?
C42 H42B 0.9800 . ?
C42 H42C 0.9800 . ?
C44 C45 1.334(7) . ?
C44 H44 0.9500 . ?
C45 H45 0.9500 . ?
C46 C47 1.519(8) . ?
C46 C48 1.532(6) . ?
C46 C49 1.526(6) . ?
C47 H47A 0.9800 . ?
C47 H47B 0.9800 . ?
C47 H47C 0.9800 . ?
C48 H48A 0.9800 . ?
C48 H48B 0.9800 . ?
C48 H48C 0.9800 . ?
C49 H49A 0.9800 . ?
C49 H49B 0.9800 . ?
C49 H49C 0.9800 . ?
C50 C51 1.537(5) . ?
C51 N8 1.461(5) 2 ?
C51 H51A 0.9900 . ?
C51 H51B 0.9900 . ?
C52 C53 1.400(5) . ?
C52 C60 1.399(5) . ?
C53 C57 1.387(6) . ?
C53 C54 1.521(6) . ?
C54 C56 1.490(7) . ?
C54 C55 1.507(7) . ?
C54 H54 1.0000 . ?
C55 H55A 0.9800 . ?
C55 H55B 0.9800 . ?
C55 H55C 0.9800 . ?
C56 H56A 0.9800 . ?
C56 H56B 0.9800 . ?
C56 H56C 0.9800 . ?
C57 C58 1.380(7) . ?
C57 H57 0.9500 . ?
C58 C59 1.380(7) . ?
C58 H58 0.9500 . ?
C59 C60 1.391(6) . ?
C59 H59 0.9500 . ?
C60 C61 1.510(6) . ?
C61 C62 1.531(6) . ?
C61 C63 1.535(6) . ?
C61 H61 1.0000 . ?
C62 H62A 0.9800 . ?
C62 H62B 0.9800 . ?
C62 H62C 0.9800 . ?
C63 H63A 0.9800 . ?
C63 H63B 0.9800 . ?
C63 H63C 0.9800 . ?
C111 C222 1.468(10) . ?
C111 H11A 0.9800 . ?
C111 H11B 0.9800 . ?
C111 H11C 0.9800 . ?
C222 N111 1.113(9) . ?

loop_
_geom_torsion_atom_site_label_1
_geom_torsion_atom_site_label_2
_geom_torsion_atom_site_label_3
_geom_torsion_atom_site_label_4
_geom_torsion
_geom_torsion_site_symmetry_1
_geom_torsion_site_symmetry_2
_geom_torsion_site_symmetry_3
_geom_torsion_site_symmetry_4
_geom_torsion_publ_flag
C22 Au2 N3 C9 -142.7(9) . . . . ?
C22 Au2 N3 C10 33.7(11) . . . . ?
C1 Au1 N6 C30 -147.5(9) . . . . ?
C1 Au1 N6 C31 29.2(12) . . . . ?
C43 Au3 N9 C50 -177.2(16) . . . . ?
C43 Au3 N9 C52 -2.5(19) . . . . ?
C2 N2 C1 N1 -0.4(4) . . . . ?
C8 N2 C1 N1 -166.9(3) . . . . ?
C2 N2 C1 Au1 -172.3(2) . . . . ?
C8 N2 C1 Au1 21.2(5) . . . . ?
C3 N1 C1 N2 0.1(4) . . . . ?
C4 N1 C1 N2 179.4(3) . . . . ?
C3 N1 C1 Au1 171.6(3) . . . . ?
C4 N1 C1 Au1 -9.1(5) . . . . ?
N6 Au1 C1 N2 143.6(9) . . . . ?
N6 Au1 C1 N1 -26.3(12) . . . . ?
C1 N2 C2 C3 0.5(4) . . . . ?
C8 N2 C2 C3 167.1(3) . . . . ?
N2 C2 C3 N1 -0.4(4) . . . . ?
C1 N1 C3 C2 0.2(4) . . . . ?
C4 N1 C3 C2 -179.1(3) . . . . ?
C1 N1 C4 C5 -51.0(5) . . . . ?
C3 N1 C4 C5 128.2(4) . . . . ?
C1 N1 C4 C7 -170.9(4) . . . . ?
C3 N1 C4 C7 8.3(5) . . . . ?
C1 N1 C4 C6 69.6(5) . . . . ?
C3 N1 C4 C6 -111.2(4) . . . . ?
C1 N2 C8 C9 92.5(4) . . . . ?
C2 N2 C8 C9 -72.3(4) . . . . ?
C10 N3 C9 O1 2.7(5) . . . . ?
Au2 N3 C9 O1 179.0(3) . . . . ?
C10 N3 C9 C8 -178.9(3) . . . . ?
Au2 N3 C9 C8 -2.6(5) . . . . ?
N2 C8 C9 O1 65.0(4) . . . . ?
N2 C8 C9 N3 -113.5(3) . . . . ?
C9 N3 C10 C18 -103.0(4) . . . . ?
Au2 N3 C10 C18 80.0(3) . . . . ?
C9 N3 C10 C11 81.0(4) . . . . ?
Au2 N3 C10 C11 -96.0(3) . . . . ?
C18 C10 C11 C15 2.4(5) . . . . ?
N3 C10 C11 C15 178.3(3) . . . . ?
C18 C10 C11 C12 -178.6(4) . . . . ?
N3 C10 C11 C12 -2.7(5) . . . . ?
C15 C11 C12 C13 75.7(5) . . . . ?
C10 C11 C12 C13 -103.3(4) . . . . ?
C15 C11 C12 C14 -48.5(5) . . . . ?
C10 C11 C12 C14 132.5(4) . . . . ?
C10 C11 C15 C16 -0.1(6) . . . . ?
C12 C11 C15 C16 -179.1(4) . . . . ?
C11 C15 C16 C17 -1.5(6) . . . . ?
C15 C16 C17 C18 0.8(6) . . . . ?
C16 C17 C18 C10 1.4(6) . . . . ?
C16 C17 C18 C19 179.1(4) . . . . ?
C11 C10 C18 C17 -3.0(5) . . . . ?
N3 C10 C18 C17 -178.9(3) . . . . ?
C11 C10 C18 C19 179.3(3) . . . . ?
N3 C10 C18 C19 3.4(5) . . . . ?
C17 C18 C19 C21 -89.4(5) . . . . ?
C10 C18 C19 C21 88.2(4) . . . . ?
C17 C18 C19 C20 35.1(5) . . . . ?
C10 C18 C19 C20 -147.3(4) . . . . ?
C23 N5 C22 N4 0.8(4) . . . . ?
C29 N5 C22 N4 -174.1(3) . . . . ?
C23 N5 C22 Au2 -173.1(2) . . . . ?
C29 N5 C22 Au2 11.9(5) . . . . ?
C24 N4 C22 N5 -0.8(4) . . . . ?
C25 N4 C22 N5 176.4(3) . . . . ?
C24 N4 C22 Au2 172.9(3) . . . . ?
C25 N4 C22 Au2 -9.9(5) . . . . ?
N3 Au2 C22 N5 150.5(9) . . . . ?
N3 Au2 C22 N4 -22.0(12) . . . . ?
C22 N5 C23 C24 -0.5(4) . . . . ?
C29 N5 C23 C24 174.4(3) . . . . ?
N5 C23 C24 N4 0.0(4) . . . . ?
C22 N4 C24 C23 0.5(4) . . . . ?
C25 N4 C24 C23 -176.7(3) . . . . ?
C22 N4 C25 C26 63.8(5) . . . . ?
C24 N4 C25 C26 -119.5(4) . . . . ?
C22 N4 C25 C27 -58.1(5) . . . . ?
C24 N4 C25 C27 118.6(4) . . . . ?
C22 N4 C25 C28 -176.9(4) . . . . ?
C24 N4 C25 C28 -0.2(5) . . . . ?
C22 N5 C29 C30 99.8(4) . . . . ?
C23 N5 C29 C30 -74.5(4) . . . . ?
C31 N6 C30 O2 3.3(6) . . . . ?
Au1 N6 C30 O2 179.9(3) . . . . ?
C31 N6 C30 C29 -177.2(3) . . . . ?
Au1 N6 C30 C29 -0.7(5) . . . . ?
N5 C29 C30 O2 64.9(4) . . . . ?
N5 C29 C30 N6 -114.6(3) . . . . ?
C30 N6 C31 C32 84.0(5) . . . . ?
Au1 N6 C31 C32 -93.3(4) . . . . ?
C30 N6 C31 C39 -100.8(4) . . . . ?
Au1 N6 C31 C39 81.9(4) . . . . ?
C39 C31 C32 C36 1.3(6) . . . . ?
N6 C31 C32 C36 176.4(4) . . . . ?
C39 C31 C32 C33 -179.4(4) . . . . ?
N6 C31 C32 C33 -4.3(6) . . . . ?
C36 C32 C33 C34 80.3(6) . . . . ?
C31 C32 C33 C34 -99.0(5) . . . . ?
C36 C32 C33 C35 -45.6(7) . . . . ?
C31 C32 C33 C35 135.1(5) . . . . ?
C31 C32 C36 C37 -0.3(8) . . . . ?
C33 C32 C36 C37 -179.7(5) . . . . ?
C32 C36 C37 C38 -1.8(9) . . . . ?
C36 C37 C38 C39 3.1(9) . . . . ?
C37 C38 C39 C31 -2.1(8) . . . . ?
C37 C38 C39 C40 178.9(5) . . . . ?
C32 C31 C39 C38 -0.1(6) . . . . ?
N6 C31 C39 C38 -175.2(4) . . . . ?
C32 C31 C39 C40 178.9(4) . . . . ?
N6 C31 C39 C40 3.8(6) . . . . ?
C38 C39 C40 C42 26.7(7) . . . . ?
C31 C39 C40 C42 -152.3(4) . . . . ?
C38 C39 C40 C41 -99.0(6) . . . . ?
C31 C39 C40 C41 82.0(6) . . . . ?
C45 N8 C43 N7 0.4(4) . . . . ?
C51 N8 C43 N7 -172.5(3) 2 . . . ?
C45 N8 C43 Au3 -174.4(3) . . . . ?
C51 N8 C43 Au3 12.7(5) 2 . . . ?
C44 N7 C43 N8 -0.8(4) . . . . ?
C46 N7 C43 N8 179.5(4) . . . . ?
C44 N7 C43 Au3 173.6(3) . . . . ?
C46 N7 C43 Au3 -6.1(6) . . . . ?
N9 Au3 C43 N8 98.0(18) . . . . ?
N9 Au3 C43 N7 -75.5(19) . . . . ?
C43 N7 C44 C45 1.0(5) . . . . ?
C46 N7 C44 C45 -179.3(4) . . . . ?
N7 C44 C45 N8 -0.7(5) . . . . ?
C43 N8 C45 C44 0.2(5) . . . . ?
C51 N8 C45 C44 173.4(4) 2 . . . ?
C43 N7 C46 C47 -56.5(5) . . . . ?
C44 N7 C46 C47 123.8(5) . . . . ?
C43 N7 C46 C48 64.9(5) . . . . ?
C44 N7 C46 C48 -114.8(5) . . . . ?
C43 N7 C46 C49 -176.6(5) . . . . ?
C44 N7 C46 C49 3.7(6) . . . . ?
C52 N9 C50 O3 8.7(5) . . . . ?
Au3 N9 C50 O3 -176.5(3) . . . . ?
C52 N9 C50 C51 -168.8(3) . . . . ?
Au3 N9 C50 C51 5.9(5) . . . . ?
O3 C50 C51 N8 -64.4(4) . . . 2 ?
N9 C50 C51 N8 113.4(4) . . . 2 ?
C50 N9 C52 C53 80.7(4) . . . . ?
Au3 N9 C52 C53 -94.8(3) . . . . ?
C50 N9 C52 C60 -100.5(4) . . . . ?
Au3 N9 C52 C60 84.0(4) . . . . ?
C60 C52 C53 C57 2.6(5) . . . . ?
N9 C52 C53 C57 -178.6(3) . . . . ?
C60 C52 C53 C54 -176.2(4) . . . . ?
N9 C52 C53 C54 2.6(5) . . . . ?
C57 C53 C54 C56 55.3(7) . . . . ?
C52 C53 C54 C56 -125.9(6) . . . . ?
C57 C53 C54 C55 -73.7(6) . . . . ?
C52 C53 C54 C55 105.1(5) . . . . ?
C52 C53 C57 C58 -0.6(6) . . . . ?
C54 C53 C57 C58 178.3(4) . . . . ?
C53 C57 C58 C59 -1.1(7) . . . . ?
C57 C58 C59 C60 0.8(7) . . . . ?
C58 C59 C60 C52 1.2(6) . . . . ?
C58 C59 C60 C61 -179.4(4) . . . . ?
C53 C52 C60 C59 -2.9(5) . . . . ?
N9 C52 C60 C59 178.4(3) . . . . ?
C53 C52 C60 C61 177.7(3) . . . . ?
N9 C52 C60 C61 -1.1(5) . . . . ?
C59 C60 C61 C62 29.1(6) . . . . ?
C52 C60 C61 C62 -151.5(4) . . . . ?
C59 C60 C61 C63 -94.7(5) . . . . ?
C52 C60 C61 C63 84.7(5) . . . . ?
